data_2238799
loop_
_publ_author_name
'Sowmya, Narayanan Swarna'
'Vidyalakshmi, Yechuri'
'Sampathkrishnan, Sadasivam'
'Srinivasan, Thothadri'
'Velmurugan, Devadasan'

_publ_section_title
;
 Pyrrolidinium-2-carboxylate--4-nitrophenol (1/2)
;
_journal_coeditor_code SU2657
_journal_issue 11
_journal_name_full 'Acta Crystallographica Section E'
_journal_page_first o1723
_journal_paper_doi 10.1107/S1600536813028742
_journal_volume 69
_journal_year 2013
_chemical_formula_iupac 'C5 H9 N O2, 2C6 H5 N O3'
_chemical_formula_moiety 'C5 H9 N O2, 2(C6 H5 N O3)'
_chemical_formula_sum 'C17 H19 N3 O8'
_chemical_formula_weight 393.35
_chemical_name_systematic
;
Pyrrolidinium-2-carboxylate--4-nitrophenol (1/2)
;
_space_group_IT_number 19
_symmetry_cell_setting orthorhombic
_symmetry_space_group_name_Hall 'P 2ac 2ab'
_symmetry_space_group_name_H-M 'P 21 21 21'
_atom_sites_solution_hydrogens geom
_atom_sites_solution_primary direct
_atom_sites_solution_secondary difmap
_audit_creation_method SHELXL-97
_cell_angle_alpha 90.00
_cell_angle_beta 90.00
_cell_angle_gamma 90.00
_cell_formula_units_Z 4
_cell_length_a 5.9045(3)
_cell_length_b 15.6099(7)
_cell_length_c 20.0424(9)
_cell_measurement_reflns_used 3572
_cell_measurement_temperature 293(2)
_cell_measurement_theta_max 25.91
_cell_measurement_theta_min 2.42
_cell_volume 1847.28(15)
_computing_cell_refinement 'SAINT (Bruker, 2008)'
_computing_data_collection 'APEX2 (Bruker, 2008)'
_computing_data_reduction 'SAINT (Bruker, 2008)'
_computing_molecular_graphics 'ORTEP-3 for Windows (Farrugia, 2012)'
_computing_publication_material 'SHELXL97 (Sheldrick, 2008) and PLATON (Spek, 2009)'
_computing_structure_refinement 'SHELXL97 (Sheldrick, 2008)'
_computing_structure_solution 'SHELXS97 (Sheldrick, 2008)'
_diffrn_ambient_temperature 293(2)
_diffrn_measured_fraction_theta_full 0.993
_diffrn_measured_fraction_theta_max 0.993
_diffrn_measurement_device_type 'Bruker SMART APEXII area-detector'
_diffrn_measurement_method '\w and \f scans'
_diffrn_radiation_monochromator graphite
_diffrn_radiation_source 'fine-focus sealed tube'
_diffrn_radiation_type MoK\a
_diffrn_radiation_wavelength 0.71073
_diffrn_reflns_av_R_equivalents 0.0290
_diffrn_reflns_av_sigmaI/netI 0.0234
_diffrn_reflns_limit_h_max 7
_diffrn_reflns_limit_h_min -7
_diffrn_reflns_limit_k_max 19
_diffrn_reflns_limit_k_min -17
_diffrn_reflns_limit_l_max 24
_diffrn_reflns_limit_l_min -23
_diffrn_reflns_number 17765
_diffrn_reflns_theta_full 25.91
_diffrn_reflns_theta_max 25.91
_diffrn_reflns_theta_min 2.42
_exptl_absorpt_coefficient_mu 0.114
_exptl_absorpt_correction_T_max 0.9721
_exptl_absorpt_correction_T_min 0.9612
_exptl_absorpt_correction_type multi-scan
_exptl_absorpt_process_details '(<i>SADABS</i>; Bruker, 2008)'
_exptl_crystal_colour colourless
_exptl_crystal_density_diffrn 1.414
_exptl_crystal_density_method 'not measured'
_exptl_crystal_description Block
_exptl_crystal_F_000 824
_exptl_crystal_size_max 0.35
_exptl_crystal_size_mid 0.25
_exptl_crystal_size_min 0.25
_refine_diff_density_max 0.228
_refine_diff_density_min -0.149
_refine_ls_abs_structure_details 'none; 1490 Friedel pairs merged'
_refine_ls_extinction_method none
_refine_ls_goodness_of_fit_ref 1.064
_refine_ls_hydrogen_treatment mixed
_refine_ls_matrix_type full
_refine_ls_number_parameters 261
_refine_ls_number_reflns 3572
_refine_ls_number_restraints 2
_refine_ls_restrained_S_all 2.901
_refine_ls_R_factor_all 0.0491
_refine_ls_R_factor_gt 0.0365
_refine_ls_shift/su_max 0.000
_refine_ls_shift/su_mean 0.000
_refine_ls_structure_factor_coef Fsqd
_refine_ls_weighting_details 'calc w=1/[\s^2^(Fo^2^)+(0.0434P)^2^+0.2454P] where P=(Fo^2^+2Fc^2^)/3'
_refine_ls_weighting_scheme calc
_refine_ls_wR_factor_gt 0.0870
_refine_ls_wR_factor_ref 0.0936
_reflns_number_gt 2987
_reflns_number_total 3572
_reflns_threshold_expression I>2sigma(I)
_cod_data_source_file su2657.cif
_cod_data_source_block I
_cod_database_code 2238799

loop_
_symmetry_equiv_pos_as_xyz
'x, y, z'
'-x+1/2, -y, z+1/2'
'x+1/2, -y+1/2, -z'
'-x, y+1/2, -z+1/2'

loop_
_atom_site_type_symbol
_atom_site_label
_atom_site_fract_x
_atom_site_fract_y
_atom_site_fract_z
_atom_site_U_iso_or_equiv
_atom_site_adp_type
_atom_site_calc_flag
_atom_site_refinement_flags
_atom_site_occupancy
_atom_site_symmetry_multiplicity
C C1 0.7666(9) 0.5876(3) 0.5668(3) 0.0468(13) Uani d . 1 1
C C2 0.6897(10) 0.5897(3) 0.6313(3) 0.0502(13) Uani d . 1 1
H H2 0.7673 0.5610 0.6649 0.060 Uiso calc R 1 1
C C3 0.4946(9) 0.6351(3) 0.6455(2) 0.0469(12) Uani d . 1 1
H H3 0.4380 0.6362 0.6887 0.056 Uiso calc R 1 1
C C4 0.3835(9) 0.6789(3) 0.5951(2) 0.0455(12) Uani d . 1 1
C C5 0.4649(11) 0.6750(4) 0.5306(3) 0.0556(15) Uani d . 1 1
H H5 0.3892 0.7039 0.4967 0.067 Uiso calc R 1 1
C C6 0.6561(11) 0.6291(4) 0.5163(3) 0.0552(14) Uani d . 1 1
H H6 0.7103 0.6262 0.4728 0.066 Uiso calc R 1 1
C C7 0.7088(10) 0.3784(3) 0.4091(3) 0.0491(13) Uani d . 1 1
C C8 0.8784(10) 0.3384(4) 0.4433(3) 0.0518(14) Uani d . 1 1
H H8 1.0042 0.3175 0.4207 0.062 Uiso calc R 1 1
C C9 0.8621(9) 0.3292(3) 0.5114(3) 0.0474(12) Uani d . 1 1
H H9 0.9778 0.3028 0.5352 0.057 Uiso calc R 1 1
C C10 0.6715(8) 0.3596(3) 0.5440(2) 0.0404(11) Uani d . 1 1
C C11 0.5015(10) 0.3997(4) 0.5088(3) 0.0508(13) Uani d . 1 1
H H11 0.3744 0.4202 0.5311 0.061 Uiso calc R 1 1
C C12 0.5193(11) 0.4094(4) 0.4411(3) 0.0549(14) Uani d . 1 1
H H12 0.4051 0.4364 0.4171 0.066 Uiso calc R 1 1
C C13 1.0014(8) 0.7956(3) 0.7647(2) 0.0421(12) Uani d . 1 1
C C14 0.7877(8) 0.8049(3) 0.7237(2) 0.0401(12) Uani d . 1 1
H H14 0.7464 0.7489 0.7054 0.048 Uiso calc R 1 1
C C15 0.5588(13) 0.9273(4) 0.7485(4) 0.0726(19) Uani d . 1 1
H H15A 0.6620 0.9654 0.7718 0.087 Uiso calc R 1 1
H H15B 0.4042 0.9442 0.7583 0.087 Uiso calc R 1 1
C C16 0.8030(11) 0.8693(5) 0.6673(3) 0.0729(19) Uani d . 1 1
H H16A 0.9432 0.9014 0.6702 0.087 Uiso calc R 1 1
H H16B 0.7977 0.8404 0.6245 0.087 Uiso calc R 1 1
C C17 0.6028(15) 0.9278(5) 0.6752(4) 0.094(3) Uani d . 1 1
H H17A 0.6379 0.9851 0.6596 0.113 Uiso calc R 1 1
H H17B 0.4729 0.9063 0.6507 0.113 Uiso calc R 1 1
N N1 0.9739(9) 0.5403(3) 0.5517(3) 0.0627(13) Uani d . 1 1
N N2 0.7296(12) 0.3891(4) 0.3376(3) 0.0710(16) Uani d . 1 1
N N3 0.5998(7) 0.8362(3) 0.7673(2) 0.0465(11) Uani d D 1 1
O O1 1.0691(9) 0.5029(3) 0.5975(3) 0.0833(15) Uani d . 1 1
O O2 1.0428(9) 0.5400(3) 0.4942(3) 0.0866(15) Uani d . 1 1
O O3 0.1964(7) 0.7261(3) 0.60652(19) 0.0642(12) Uani d . 1 1
H H3C 0.1632 0.7234 0.6462 0.096 Uiso calc RD 1 1
O O4 0.8932(11) 0.3577(4) 0.3096(2) 0.0953(18) Uani d . 1 1
O O5 0.5857(13) 0.4289(4) 0.3074(3) 0.119(2) Uani d . 1 1
O O6 0.6447(6) 0.3513(3) 0.61037(16) 0.0571(10) Uani d . 1 1
H H6A 0.7548 0.3265 0.6262 0.086 Uiso calc R 1 1
O O7 1.1759(6) 0.7746(3) 0.73339(18) 0.0570(10) Uani d . 1 1
O O8 0.9884(7) 0.8096(3) 0.82530(17) 0.0648(12) Uani d . 1 1
H H3A 0.653(11) 0.832(4) 0.811(3) 0.064(17) Uiso d . 1 1
H H3B 0.470(11) 0.804(5) 0.760(4) 0.10(3) Uiso d D 1 1

loop_
_atom_site_aniso_label
_atom_site_aniso_U_11
_atom_site_aniso_U_22
_atom_site_aniso_U_33
_atom_site_aniso_U_12
_atom_site_aniso_U_13
_atom_site_aniso_U_23
C1 0.045(3) 0.038(3) 0.057(3) -0.005(2) 0.004(2) -0.007(3)
C2 0.050(3) 0.046(3) 0.055(3) -0.004(3) -0.008(3) 0.004(3)
C3 0.048(3) 0.053(3) 0.039(3) -0.003(3) 0.002(2) 0.001(2)
C4 0.043(3) 0.050(3) 0.044(3) -0.002(2) -0.001(2) -0.003(2)
C5 0.064(4) 0.064(4) 0.039(3) 0.009(3) -0.001(3) 0.001(3)
C6 0.063(4) 0.057(3) 0.045(3) -0.001(3) 0.010(3) -0.006(3)
C7 0.067(4) 0.046(3) 0.034(3) -0.007(3) 0.001(2) -0.002(2)
C8 0.051(3) 0.055(3) 0.049(3) 0.002(3) 0.014(3) -0.008(3)
C9 0.040(3) 0.054(3) 0.047(3) 0.006(2) -0.002(2) -0.003(3)
C10 0.037(3) 0.049(3) 0.036(2) -0.004(2) 0.000(2) -0.004(2)
C11 0.043(3) 0.061(3) 0.049(3) 0.009(3) 0.003(2) -0.001(3)
C12 0.056(4) 0.057(3) 0.051(3) 0.008(3) -0.013(3) 0.006(3)
C13 0.031(2) 0.055(3) 0.040(3) -0.002(2) 0.003(2) -0.005(2)
C14 0.028(2) 0.057(3) 0.035(2) 0.001(2) 0.0025(19) -0.005(2)
C15 0.066(4) 0.064(4) 0.087(5) 0.013(3) 0.014(4) -0.005(4)
C16 0.058(4) 0.104(5) 0.057(4) 0.017(4) 0.015(3) 0.022(4)
C17 0.076(5) 0.103(6) 0.104(6) 0.025(4) 0.020(4) 0.046(5)
N1 0.051(3) 0.049(3) 0.088(4) -0.005(2) 0.006(3) -0.012(3)
N2 0.103(5) 0.067(4) 0.042(3) -0.013(3) 0.004(3) -0.001(3)
N3 0.030(2) 0.068(3) 0.041(2) 0.004(2) 0.0055(18) 0.002(2)
O1 0.065(3) 0.075(3) 0.110(4) 0.019(2) -0.008(3) -0.001(3)
O2 0.074(3) 0.092(3) 0.094(4) 0.011(3) 0.028(3) -0.012(3)
O3 0.055(2) 0.089(3) 0.048(2) 0.022(2) 0.0020(19) 0.000(2)
O4 0.135(5) 0.101(4) 0.050(3) -0.013(4) 0.030(3) -0.009(3)
O5 0.158(6) 0.145(6) 0.052(3) 0.023(5) -0.014(4) 0.028(3)
O6 0.042(2) 0.092(3) 0.0365(19) 0.003(2) 0.0030(16) 0.0015(19)
O7 0.0301(18) 0.089(3) 0.052(2) 0.0065(19) 0.0028(16) -0.010(2)
O8 0.042(2) 0.113(4) 0.039(2) 0.005(2) -0.0036(17) -0.015(2)

loop_
_atom_type_symbol
_atom_type_description
_atom_type_scat_dispersion_real
_atom_type_scat_dispersion_imag
_atom_type_scat_source
C C 0.0033 0.0016 'International Tables Vol C Tables 4.2.6.8 and 6.1.1.4'
H H 0.0000 0.0000 'International Tables Vol C Tables 4.2.6.8 and 6.1.1.4'
N N 0.0061 0.0033 'International Tables Vol C Tables 4.2.6.8 and 6.1.1.4'
O O 0.0106 0.0060 'International Tables Vol C Tables 4.2.6.8 and 6.1.1.4'

loop_
_geom_angle_atom_site_label_1
_geom_angle_atom_site_label_2
_geom_angle_atom_site_label_3
_geom_angle
C6 C1 C2 121.9(5)
C6 C1 N1 119.0(5)
C2 C1 N1 119.0(5)
C1 C2 C3 118.8(5)
C1 C2 H2 120.6
C3 C2 H2 120.6
C2 C3 C4 119.9(5)
C2 C3 H3 120.1
C4 C3 H3 120.1
O3 C4 C5 118.0(5)
O3 C4 C3 122.3(5)
C5 C4 C3 119.8(5)
C6 C5 C4 120.4(5)
C6 C5 H5 119.8
C4 C5 H5 119.8
C5 C6 C1 119.1(5)
C5 C6 H6 120.4
C1 C6 H6 120.4
C8 C7 C12 121.6(5)
C8 C7 N2 119.2(6)
C12 C7 N2 119.3(6)
C7 C8 C9 119.7(5)
C7 C8 H8 120.2
C9 C8 H8 120.2
C8 C9 C10 119.2(5)
C8 C9 H9 120.4
C10 C9 H9 120.4
O6 C10 C11 117.6(5)
O6 C10 C9 121.9(5)
C11 C10 C9 120.5(4)
C12 C11 C10 120.1(5)
C12 C11 H11 120.0
C10 C11 H11 120.0
C11 C12 C7 119.0(5)
C11 C12 H12 120.5
C7 C12 H12 120.5
O8 C13 O7 126.2(5)
O8 C13 C14 117.7(4)
O7 C13 C14 116.1(4)
N3 C14 C13 109.5(4)
N3 C14 C16 105.3(4)
C13 C14 C16 114.8(5)
N3 C14 H14 109.0
C13 C14 H14 109.0
C16 C14 H14 109.0
N3 C15 C17 102.9(5)
N3 C15 H15A 111.2
C17 C15 H15A 111.2
N3 C15 H15B 111.2
C17 C15 H15B 111.2
H15A C15 H15B 109.1
C17 C16 C14 106.1(5)
C17 C16 H16A 110.5
C14 C16 H16A 110.5
C17 C16 H16B 110.5
C14 C16 H16B 110.5
H16A C16 H16B 108.7
C15 C17 C16 103.7(6)
C15 C17 H17A 111.0
C16 C17 H17A 111.0
C15 C17 H17B 111.0
C16 C17 H17B 111.0
H17A C17 H17B 109.0
O2 N1 O1 123.5(6)
O2 N1 C1 118.5(6)
O1 N1 C1 118.0(6)
O5 N2 O4 122.1(6)
O5 N2 C7 119.5(6)
O4 N2 C7 118.4(6)
C15 N3 C14 106.6(4)
C15 N3 H3A 111(4)
C14 N3 H3A 106(4)
C15 N3 H3B 110(5)
C14 N3 H3B 110(5)
H3A N3 H3B 112(6)
C4 O3 H3C 109.5
C10 O6 H6A 109.5

loop_
_geom_bond_atom_site_label_1
_geom_bond_atom_site_label_2
_geom_bond_distance
C1 C6 1.368(8)
C1 C2 1.369(8)
C1 N1 1.461(8)
C2 C3 1.382(8)
C2 H2 0.9300
C3 C4 1.385(7)
C3 H3 0.9300
C4 O3 1.347(6)
C4 C5 1.380(7)
C5 C6 1.367(8)
C5 H5 0.9300
C6 H6 0.9300
C7 C8 1.364(8)
C7 C12 1.377(8)
C7 N2 1.449(7)
C8 C9 1.375(7)
C8 H8 0.9300
C9 C10 1.385(7)
C9 H9 0.9300
C10 O6 1.347(6)
C10 C11 1.377(7)
C11 C12 1.370(7)
C11 H11 0.9300
C12 H12 0.9300
C13 O8 1.237(6)
C13 O7 1.250(6)
C13 C14 1.512(7)
C14 N3 1.493(6)
C14 C16 1.514(8)
C14 H14 0.9800
C15 N3 1.491(8)
C15 C17 1.493(11)
C15 H15A 0.9700
C15 H15B 0.9700
C16 C17 1.502(10)
C16 H16A 0.9700
C16 H16B 0.9700
C17 H17A 0.9700
C17 H17B 0.9700
N1 O2 1.223(7)
N1 O1 1.225(7)
N2 O5 1.213(8)
N2 O4 1.219(8)
N3 H3A 0.94(6)
N3 H3B 0.93(5)
O3 H3C 0.8200
O6 H6A 0.8200

loop_
_geom_hbond_atom_site_label_D
_geom_hbond_atom_site_label_H
_geom_hbond_atom_site_label_A
_geom_hbond_site_symmetry_A
_geom_hbond_distance_DH
_geom_hbond_distance_HA
_geom_hbond_distance_DA
_geom_hbond_angle_DHA
N3 H3A O8 . 0.94(6) 2.03(6) 2.606(6) 118(5)
N3 H3B O7 1_455 0.93(5) 1.87(6) 2.766(6) 160(7)
O3 H3C O7 1_455 0.82 1.92 2.656(5) 148
O6 H6A O8 4_746 0.82 1.82 2.604(5) 159
C11 H11 O1 1_455 0.93 2.59 3.503(8) 169

loop_
_geom_torsion_atom_site_label_1
_geom_torsion_atom_site_label_2
_geom_torsion_atom_site_label_3
_geom_torsion_atom_site_label_4
_geom_torsion
C6 C1 C2 C3 0.0(8)
N1 C1 C2 C3 179.4(5)
C1 C2 C3 C4 -1.4(8)
C2 C3 C4 O3 -178.1(5)
C2 C3 C4 C5 1.7(8)
O3 C4 C5 C6 179.0(5)
C3 C4 C5 C6 -0.8(8)
C4 C5 C6 C1 -0.5(9)
C2 C1 C6 C5 0.9(9)
N1 C1 C6 C5 -178.5(5)
C12 C7 C8 C9 -0.7(9)
N2 C7 C8 C9 178.9(5)
C7 C8 C9 C10 1.0(8)
C8 C9 C10 O6 179.1(5)
C8 C9 C10 C11 -0.9(8)
O6 C10 C11 C12 -179.6(5)
C9 C10 C11 C12 0.3(8)
C10 C11 C12 C7 0.1(9)
C8 C7 C12 C11 0.1(9)
N2 C7 C12 C11 -179.5(5)
O8 C13 C14 N3 3.8(7)
O7 C13 C14 N3 -176.0(5)
O8 C13 C14 C16 121.9(6)
O7 C13 C14 C16 -57.8(7)
N3 C14 C16 C17 -7.9(7)
C13 C14 C16 C17 -128.4(6)
N3 C15 C17 C16 -39.1(8)
C14 C16 C17 C15 29.2(8)
C6 C1 N1 O2 0.4(8)
C2 C1 N1 O2 -179.0(5)
C6 C1 N1 O1 -179.3(5)
C2 C1 N1 O1 1.3(7)
C8 C7 N2 O5 -175.9(6)
C12 C7 N2 O5 3.7(9)
C8 C7 N2 O4 3.9(8)
C12 C7 N2 O4 -176.5(6)
C17 C15 N3 C14 34.8(7)
C13 C14 N3 C15 107.3(5)
C16 C14 N3 C15 -16.6(6)
